data_4128923
loop_
_publ_author_name
'Turo, Michael J.'
'Chen, Linfeng'
'Moore, Curtis E.'
'Schimpf, Alina M.'

_publ_section_title
;
 Co<sup>2+</sup>-Linked
 [NaP<sub>5</sub>W<sub>30</sub>O<sub>110</sub>]<sup>14-</sup>: A
 Redox-Active Metal Oxide Framework with High Electron Density.
;
_journal_issue 11
_journal_name_full 'Journal of the American Chemical Society'
_journal_page_first 4553
_journal_page_last 4557
_journal_paper_doi 10.1021/jacs.9b00866
_journal_volume 141
_journal_year 2019
_chemical_formula_moiety '0.13(Co32 K28 Li12 Na8 O1008 P40 W240), 0.5(O)'
_chemical_formula_sum 'Co4 K3.5 Li1.5 Na O126.5 P5 W30'
_chemical_formula_weight 8100.32
_space_group_crystal_system orthorhombic
_space_group_IT_number 74
_space_group_name_Hall '-I 2b 2'
_space_group_name_H-M_alt 'I m m a'
_audit_creation_date 2018-10-02
_audit_creation_method
;
Olex2 1.2-beta
(compiled 2018.05.29 svn.r3508 for OlexSys, GUI svn.r5506)
;
_cell_angle_alpha 90
_cell_angle_beta 90
_cell_angle_gamma 90
_cell_formula_units_Z 8
_cell_length_a 52.0370(13)
_cell_length_b 21.5548(5)
_cell_length_c 26.1839(7)
_cell_measurement_reflns_used 9240
_cell_measurement_temperature 100.0
_cell_measurement_theta_max 25.265
_cell_measurement_theta_min 2.166
_cell_volume 29369.1(13)
_computing_cell_refinement 'SAINT v8.37A (Bruker, 2016)'
_computing_data_collection 'APEX3 v2017.3-0 (Bruker, 2017)'
_computing_data_reduction 'SAINT v8.37A (Bruker, 2016)'
_computing_molecular_graphics 'Olex2 (Dolomanov et al., 2009)'
_computing_publication_material 'Olex2 (Dolomanov et al., 2009)'
_computing_structure_refinement 'ShelXL (Sheldrick, 2015)'
_computing_structure_solution 'ShelXT (Sheldrick, 2015)'
_diffrn_ambient_temperature 100.0
_diffrn_detector 'Bruker APEX-II CCD'
_diffrn_detector_area_resol_mean 8.258
_diffrn_detector_type 'CCD Area Detector'
_diffrn_measured_fraction_theta_full 0.999
_diffrn_measured_fraction_theta_max 0.999
_diffrn_measurement_device 'Kappa Four-Circle Diffractometer'
_diffrn_measurement_device_type 'Bruker APEX II TXS'
_diffrn_measurement_method '\w and \f scans'
_diffrn_radiation_monochromator 'Double Bounce Multilayer Mirrors'
_diffrn_radiation_probe x-ray
_diffrn_radiation_type MoK\a
_diffrn_radiation_wavelength 0.71073
_diffrn_reflns_av_R_equivalents 0.0653
_diffrn_reflns_av_unetI/netI 0.0208
_diffrn_reflns_Laue_measured_fraction_full 0.999
_diffrn_reflns_Laue_measured_fraction_max 0.999
_diffrn_reflns_limit_h_max 62
_diffrn_reflns_limit_h_min -62
_diffrn_reflns_limit_k_max 26
_diffrn_reflns_limit_k_min -25
_diffrn_reflns_limit_l_max 31
_diffrn_reflns_limit_l_min -31
_diffrn_reflns_number 323474
_diffrn_reflns_point_group_measured_fraction_full 0.999
_diffrn_reflns_point_group_measured_fraction_max 0.999
_diffrn_reflns_theta_full 25.000
_diffrn_reflns_theta_max 25.389
_diffrn_reflns_theta_min 1.224
_diffrn_source 'Micro Focus Rotating Anode'
_diffrn_source_type 'Bruker TXS'
_diffrn_standards_number 0
_exptl_absorpt_coefficient_mu 24.080
_exptl_absorpt_correction_T_max 0.0916
_exptl_absorpt_correction_T_min 0.0577
_exptl_absorpt_correction_type multi-scan
_exptl_absorpt_process_details
'SADABS-2016/2 (Bruker,2016/2) was used for absorption correction. wR2(int) was 0.0782 before and 0.0563 after correction. The Ratio of minimum to maximum transmission is 0.6299. The \l/2 correction factor is Not present.'
_exptl_crystal_colour Pink
_exptl_crystal_colour_primary pink
_exptl_crystal_density_diffrn 3.664
_exptl_crystal_description Block
_exptl_crystal_F_000 27976
_exptl_crystal_size_max 0.053
_exptl_crystal_size_mid 0.047
_exptl_crystal_size_min 0.021
_refine_diff_density_max 3.259
_refine_diff_density_min -3.175
_refine_diff_density_rms 0.392
_refine_ls_extinction_method none
_refine_ls_goodness_of_fit_ref 1.222
_refine_ls_hydrogen_treatment undef
_refine_ls_matrix_type full
_refine_ls_number_parameters 1012
_refine_ls_number_reflns 14054
_refine_ls_number_restraints 1632
_refine_ls_restrained_S_all 1.161
_refine_ls_R_factor_all 0.0820
_refine_ls_R_factor_gt 0.0660
_refine_ls_shift/su_max 0.001
_refine_ls_shift/su_mean 0.000
_refine_ls_structure_factor_coef Fsqd
_refine_ls_weighting_details 'w=1/[\s^2^(Fo^2^)+(0.0300P)^2^+5248.0449P] where P=(Fo^2^+2Fc^2^)/3'
_refine_ls_weighting_scheme calc
_refine_ls_wR_factor_gt 0.1533
_refine_ls_wR_factor_ref 0.1653
_reflns_Friedel_coverage 0.000
_reflns_number_gt 11724
_reflns_number_total 14054
_reflns_threshold_expression 'I > 2\s(I)'
_cod_data_source_file ja9b00866_si_002.cif
_cod_data_source_block nativeImma
_cod_depositor_comments
;
The following automatic conversions were performed:

data item '_diffrn_radiation_probe' value 'X-ray' was changed to
'x-ray' in accordance with the
/home/data/users/saulius/crontab/automatic-downloads/current/ACS/lib/dictionaries/cif_core.dic
dictionary named 'cif_core.dic' version 2.4.2 last updated on
2011-04-26.

data item '_exptl_crystal_colour_primary' value 'Pink' was changed to
'pink' in accordance with the
/home/data/users/saulius/crontab/automatic-downloads/current/ACS/lib/dictionaries/cif_core.dic
dictionary named 'cif_core.dic' version 2.4.2 last updated on
2011-04-26.

Automatic conversion script
Id: cif_fix_values 6909 2019-04-08 15:41:33Z antanas 
;
_cod_original_formula_sum 'Co4 K3.50 Li1.50 Na O126.50 P5 W30'
_cod_database_code 4128923
_shelx_shelxl_version_number 2018/3
_shelx_space_group_comment
;
The symmetry employed for this shelxl refinement is uniquely defined
by the following loop, which should always be used as a source of
symmetry information in preference to the above space-group names.
They are only intended as comments.
;
_shelx_estimated_absorpt_t_max 0.632
_shelx_estimated_absorpt_t_min 0.362
_olex2_refinement_description
;
1. Shared sites
{K2B, Li1}
2. Uiso/Uaniso restraints and constraints
Uanis(Co4A) = Uanis(Co4B)
Uanis(Co1) = Uanis(Co2)
Uanis(Co3) = Uanis(Co1)
Uanis(K2B) = Uanis(Li1)
Uanis(O43) = Uanis(O2BA) = Uanis(Co4B) = Uanis(Co4A)
Uanis(O81) = Uanis(O0CA)
3. Rigid body (RIGU) restrains
 All non-hydrogen atoms
 with sigma for 1-2 distances of 0.002 and sigma for 1-3 distances of 0.002
4. Others
 Sof(Co4A)=0.25*(1-FVAR(2))
 Sof(Co4B)=0.25*FVAR(2)
 Sof(Co2)=1-FVAR(2)
 Sof(Co1)=FVAR(2)
 Fixed Sof: W15B(0.5) W16(0.5) W14(0.5) W14B(0.5) W15(0.5) P5B(0.25) P4B(0.25)
 Na2(0.25) P4(0.25) P5(0.25) P6(0.25) O73(0.5) O76(0.5) O82(0.5) O44(0.5)
 O84(0.5) O69(0.5) O83(0.5) O72(0.5) O75(0.5) O70(0.5) O40(0.5) O42(0.5)
 O41(0.5) Co3(0.25) O79(0.5) O87(0.5) O71(0.5) O85(0.5) O74(0.5) O86(0.5)
 Co2B(0.25) Co2A(0.25) O43(0.25) O77(0.5) Na1(0.25) O2BA(0.25) O0CA(0.25)
 O81(0.25) O6DA(0.25) K3(0.25) K1(0.25) Li1(0.75) K2B(0.25) O78(0.25)
;
_platon_squeeze_void_probe_radius 1.20
_olex2_submission_special_instructions 'No special instructions were received'

loop_
_space_group_symop_operation_xyz
'x, y, z'
'-x, -y+1/2, z'
'-x, y+1/2, -z'
'x, -y, -z'
'x+1/2, y+1/2, z+1/2'
'-x+1/2, -y+1, z+1/2'
'-x+1/2, y+1, -z+1/2'
'x+1/2, -y+1/2, -z+1/2'
'-x, -y, -z'
'x, y-1/2, -z'
'x, -y-1/2, z'
'-x, y, z'
'-x+1/2, -y+1/2, -z+1/2'
'x+1/2, y, -z+1/2'
'x+1/2, -y, z+1/2'
'-x+1/2, y+1/2, z+1/2'

loop_
_atom_site_label
_atom_site_type_symbol
_atom_site_fract_x
_atom_site_fract_y
_atom_site_fract_z
_atom_site_U_iso_or_equiv
_atom_site_adp_type
_atom_site_occupancy
_atom_site_site_symmetry_order
_atom_site_calc_flag
_atom_site_refinement_flags_posn
_atom_site_refinement_flags_adp
_atom_site_refinement_flags_occupancy
_atom_site_disorder_assembly
_atom_site_disorder_group
W2 W 0.53595(2) 0.40648(4) 0.38429(3) 0.0323(2) Uani 1 1 d . U . . .
W4 W 0.55756(2) 0.40638(4) 0.24847(4) 0.0324(2) Uani 1 1 d . U . . .
W8 W 0.500000 0.40822(6) 0.16366(5) 0.0337(3) Uani 1 2 d S TU P . .
W1 W 0.53657(2) 0.32665(5) 0.50839(4) 0.0478(3) Uani 1 1 d . U . . .
W3 W 0.59506(2) 0.32650(5) 0.42420(5) 0.0474(3) Uani 1 1 d . U . . .
W6 W 0.59525(2) 0.32657(5) 0.14980(4) 0.0480(3) Uani 1 1 d . U . . .
W5 W 0.61723(2) 0.32657(5) 0.28634(5) 0.0480(3) Uani 1 1 d . U . . .
W7 W 0.53619(2) 0.32672(5) 0.06415(4) 0.0501(3) Uani 1 1 d . U . . .
W9 W 0.63500(2) 0.67371(5) 0.29547(5) 0.0520(3) Uani 1 1 d . U . . .
W10 W 0.64336(2) 0.67360(5) 0.15191(5) 0.0519(3) Uani 1 1 d . U . . .
W13 W 0.82964(2) 0.67319(5) 0.07879(5) 0.0527(3) Uani 1 1 d . U . . .
W11 W 0.69250(2) 0.67342(5) 0.04587(4) 0.0532(3) Uani 1 1 d . U . . .
W12 W 0.76382(3) 0.67349(5) 0.01844(4) 0.0546(3) Uani 1 1 d . U . . .
W15B W 0.70565(4) 0.59294(8) 0.16691(8) 0.0336(4) Uani 0.5 1 d . U . A 2
W16 W 0.68885(4) 0.59313(8) 0.23555(8) 0.0361(4) Uani 0.5 1 d . U . A 1
W14 W 0.80219(4) 0.59350(8) 0.19150(8) 0.0351(4) Uani 0.5 1 d . U . A 1
W14B W 0.77614(4) 0.59307(8) 0.14019(8) 0.0365(4) Uani 0.5 1 d . U . A 2
W15 W 0.73730(4) 0.59341(9) 0.13102(8) 0.0357(4) Uani 0.5 1 d . U . A 1
Co1 Co 0.58650(13) 0.5560(3) 0.2764(3) 0.0865(18) Uani 0.765(8) 1 d . U . B 1
P3 P 0.500000 0.250000 0.1534(5) 0.038(3) Uani 1 4 d S TU P . .
O6 O 0.5301(3) 0.3813(7) 0.4539(6) 0.036(2) Uani 1 1 d . U . . .
P5B P 0.7784(3) 0.750000 0.1288(6) 0.034(3) Uani 0.5 2 d S TU P A 2
O17 O 0.6362(4) 0.250000 0.2861(9) 0.040(3) Uani 1 2 d S TU P . .
O2 O 0.500000 0.3220(10) 0.5183(8) 0.041(3) Uani 1 2 d S TU P . .
O11 O 0.5707(3) 0.3799(7) 0.3953(6) 0.038(2) Uani 1 1 d . U . . .
O16 O 0.6114(3) 0.3202(8) 0.3582(6) 0.040(2) Uani 1 1 d . U . . .
O64 O 0.8003(3) 0.6794(8) 0.0344(6) 0.047(3) Uani 1 1 d . U . . .
O61 O 0.7664(5) 0.750000 -0.0184(9) 0.050(4) Uani 1 2 d S TU P . .
P4B P 0.7011(3) 0.750000 0.1589(7) 0.036(3) Uani 0.5 2 d S TU P A 2
O5 O 0.5717(3) 0.3225(7) 0.4827(6) 0.040(3) Uani 1 1 d . U . . .
O15 O 0.6165(3) 0.3771(8) 0.4519(7) 0.045(3) Uani 1 1 d . U . . .
O14 O 0.6101(4) 0.250000 0.4469(9) 0.040(3) Uani 1 2 d S TU P . .
O23 O 0.5258(3) 0.4122(7) 0.2166(6) 0.035(2) Uani 1 1 d . U . . .
O19 O 0.6424(3) 0.3781(8) 0.2901(7) 0.045(3) Uani 1 1 d . U . . .
O21 O 0.5890(3) 0.3810(7) 0.2831(6) 0.036(2) Uani 1 1 d . U . . .
O12 O 0.5413(3) 0.4841(7) 0.3961(6) 0.041(3) Uani 1 1 d . U . . .
O3 O 0.5430(3) 0.3774(8) 0.5566(6) 0.048(3) Uani 1 1 d . U . . .
O49 O 0.6634(4) 0.750000 0.2834(10) 0.044(3) Uani 1 2 d S TU P . .
O20 O 0.6156(3) 0.3226(7) 0.2124(6) 0.038(2) Uani 1 1 d . U . . .
O47 O 0.6169(4) 0.750000 0.3019(10) 0.048(4) Uani 1 2 d S TU P . .
O33 O 0.500000 0.3224(11) 0.0443(8) 0.041(4) Uani 1 2 d S TU P . .
O24 O 0.5743(3) 0.3803(7) 0.1864(6) 0.037(2) Uani 1 1 d . U . . .
O66 O 0.8426(5) 0.750000 0.0519(9) 0.043(4) Uani 1 2 d S TU P . .
O68 O 0.8115(3) 0.6186(8) 0.1205(6) 0.045(3) Uani 1 1 d . U . . .
O38 O 0.6100(3) 0.6251(8) 0.3041(9) 0.060(4) Uani 1 1 d . U . . .
O30 O 0.5690(3) 0.3219(7) 0.0991(6) 0.040(3) Uani 1 1 d . U . . .
O26 O 0.6098(4) 0.250000 0.1267(8) 0.039(3) Uani 1 2 d S TU P . .
O34 O 0.500000 0.4856(10) 0.1462(8) 0.038(4) Uani 1 2 d S TU P . .
O25 O 0.6150(3) 0.3780(8) 0.1181(6) 0.047(3) Uani 1 1 d . U . . .
O22 O 0.5661(3) 0.4844(7) 0.2453(7) 0.048(3) Uani 1 1 d . U . . .
O45 O 0.6626(3) 0.6189(8) 0.2856(7) 0.048(3) Uani 1 1 d . U . . .
O62 O 0.7606(5) 0.750000 0.0773(9) 0.046(3) Uani 1 2 d S TU P . .
O65 O 0.8471(3) 0.6233(8) 0.0418(7) 0.048(4) Uani 1 1 d . U . . .
O56 O 0.7071(4) 0.750000 0.0967(9) 0.042(3) Uani 1 2 d S TU P . .
O63 O 0.7607(3) 0.6180(8) 0.0729(6) 0.047(3) Uani 1 1 d . U . . .
O53 O 0.6265(4) 0.750000 0.1364(10) 0.049(4) Uani 1 2 d S TU P . .
Na2 Na 0.750000 0.6839(13) 0.250000 0.038(5) Uani 0.5 2 d S TU P . .
O60 O 0.7671(3) 0.6244(8) -0.0313(6) 0.050(3) Uani 1 1 d . U . . .
O31 O 0.5460(3) 0.3787(8) 0.0175(6) 0.044(3) Uani 1 1 d . U . . .
O55 O 0.7058(3) 0.6177(7) 0.0944(6) 0.044(2) Uani 1 1 d . U . . .
O51 O 0.6687(3) 0.6182(8) 0.1759(7) 0.047(3) Uani 1 1 d . U . . .
P4 P 0.6830(3) 0.750000 0.2348(7) 0.033(3) Uani 0.5 2 d S TU P A 1
P5 P 0.7358(3) 0.750000 0.1199(7) 0.036(3) Uani 0.5 2 d S TU P A 1
O35 O 0.500000 0.3085(10) 0.1860(8) 0.034(3) Uani 1 2 d S TU P . .
O36 O 0.5627(5) 0.5814(9) 0.3396(10) 0.092(6) Uani 1 1 d . U . . .
O54 O 0.6619(3) 0.6789(8) 0.0883(7) 0.048(3) Uani 1 1 d . U . . .
O52 O 0.6199(3) 0.6227(8) 0.1305(7) 0.052(4) Uani 1 1 d . U . . .
O57 O 0.6833(4) 0.750000 0.0129(9) 0.045(4) Uani 1 2 d S TU P . .
O32 O 0.5424(5) 0.250000 0.0301(9) 0.048(4) Uani 1 2 d S TU P . .
O59 O 0.7260(3) 0.6775(8) 0.0177(7) 0.050(3) Uani 1 1 d . U . . .
O80 O 0.9023(4) 0.6220(14) 0.0790(10) 0.101(9) Uani 1 1 d . U . . .
O67 O 0.8099(4) 0.750000 0.1217(9) 0.042(3) Uani 1 2 d S TU P . .
O50 O 0.6696(4) 0.750000 0.1766(10) 0.047(3) Uani 1 2 d S TU P . .
P6 P 0.8073(3) 0.750000 0.1853(7) 0.034(3) Uani 0.5 2 d S TU P A 1
O29 O 0.5251(3) 0.3804(7) 0.1161(6) 0.037(3) Uani 1 1 d . U . . .
O58 O 0.6808(3) 0.6243(8) 0.0004(7) 0.049(3) Uani 1 1 d . U . . .
O1BA O 0.4763(4) 0.250000 0.1176(8) 0.035(4) Uani 1 2 d S TU P . .
O9 O 0.500000 0.4121(11) 0.3753(9) 0.040(3) Uani 1 2 d S TU P . .
O46 O 0.6462(3) 0.6791(8) 0.3675(7) 0.047(3) Uani 1 1 d . U . . .
O48 O 0.6316(3) 0.6802(8) 0.2234(7) 0.054(3) Uani 1 1 d . U . . .
O73 O 0.7391(6) 0.6916(14) 0.1512(11) 0.035(3) Uani 0.5 1 d . U . A 1
O76 O 0.6986(5) 0.6887(13) 0.2391(12) 0.035(3) Uani 0.5 1 d . U . A 1
O82 O 0.7135(5) 0.6910(13) 0.1816(11) 0.033(3) Uani 0.5 1 d . U . A 2
O44 O 0.6807(6) 0.5159(14) 0.2355(14) 0.048(5) Uani 0.5 1 d . U . . .
O84 O 0.7008(7) 0.5172(15) 0.1569(14) 0.049(5) Uani 0.5 1 d . U . . .
O69 O 0.7940(5) 0.6918(13) 0.2008(12) 0.033(4) Uani 0.5 1 d . U . A 1
O83 O 0.7715(6) 0.6899(13) 0.1567(11) 0.037(3) Uani 0.5 1 d . U . A 2
O72 O 0.7798(7) 0.5151(15) 0.1272(13) 0.046(5) Uani 0.5 1 d . U . . .
O75 O 0.7370(7) 0.5151(15) 0.1159(12) 0.046(5) Uani 0.5 1 d . U . . .
O70 O 0.8087(6) 0.5169(14) 0.1843(12) 0.040(6) Uani 0.5 1 d . U . . .
O40 O 0.5690(8) 0.6178(16) 0.2220(19) 0.079(7) Uani 0.5 1 d . U . . .
O42 O 0.6094(10) 0.590(2) 0.0251(19) 0.087(12) Uani 0.5 1 d . U . A .
O41 O 0.5696(9) 0.4963(19) 0.087(2) 0.083(12) Uani 0.5 1 d . U . A .
O1 O 0.5421(5) 0.250000 0.5449(9) 0.045(4) Uani 1 2 d S TU P . .
Co4A Co 0.6687(4) 0.4455(10) 0.3005(10) 0.054(4) Uani 0.165(7) 1 d . U . A 1
Co3 Co 0.6296(4) 0.4422(10) 0.5031(9) 0.0865(18) Uani 0.25 1 d . U . . .
O79 O 0.9319(8) 0.709(3) 0.1420(16) 0.098(12) Uani 0.5 1 d . U . . .
O87 O 0.7433(6) 0.5886(14) 0.1632(14) 0.038(4) Uani 0.5 1 d . U . A 2
O71 O 0.7677(6) 0.5895(14) 0.1710(14) 0.038(4) Uani 0.5 1 d . U . A 1
O85 O 0.7072(6) 0.5917(13) 0.2404(13) 0.038(4) Uani 0.5 1 d . U . A 2
O74 O 0.7169(6) 0.5903(14) 0.1914(14) 0.038(4) Uani 0.5 1 d . U . A 1
O86 O 0.7885(7) 0.5904(15) 0.2096(13) 0.039(5) Uani 0.5 1 d . U . A 2
Co2B Co 0.7525(4) 0.4418(12) 0.0783(10) 0.097(7) Uani 0.25 1 d . U . A .
Co2A Co 0.7726(4) 0.4452(10) 0.0813(9) 0.085(6) Uani 0.25 1 d . U . A .
O43 O 0.6912(14) 0.391(3) 0.342(3) 0.054(4) Uani 0.25 1 d . U . . .
O77 O 0.7606(10) 0.4023(18) 0.1308(19) 0.082(11) Uani 0.5 1 d . U . . .
Na1 Na 0.500000 0.3160(12) 0.2869(9) 0.034(3) Uani 0.5 2 d S TU P . .
Co4B Co 0.6637(8) 0.443(2) 0.262(2) 0.054(4) Uani 0.085(7) 1 d . U . A 2
O2BA O 0.6911(14) 0.417(3) 0.298(3) 0.054(4) Uani 0.25 1 d . U . A .
O0CA O 0.6482(18) 0.479(5) 0.032(3) 0.078(9) Uani 0.25 1 d . U . A 2
O81 O 0.6328(18) 0.479(5) 0.068(3) 0.078(9) Uani 0.25 1 d . U . A 1
O6DA O 0.6599(13) 0.407(3) 0.207(3) 0.050(10) Uani 0.25 1 d . U . . .
O28 O 0.5480(3) 0.3087(6) 0.2547(5) 0.031(2) Uani 1 1 d . U . . .
P2 P 0.56401(14) 0.250000 0.2457(3) 0.0293(15) Uani 1 2 d S TU P . .
P1 P 0.53947(16) 0.250000 0.3947(3) 0.0335(16) Uani 1 2 d S TU P . .
O27 O 0.5736(4) 0.250000 0.1899(8) 0.032(3) Uani 1 2 d S TU P . .
O8 O 0.5295(3) 0.3089(7) 0.3687(5) 0.032(2) Uani 1 1 d . U . . .
O18 O 0.5881(4) 0.250000 0.2792(8) 0.032(3) Uani 1 2 d S TU P . .
O7 O 0.5303(4) 0.250000 0.4517(8) 0.039(3) Uani 1 2 d S TU P . .
O10 O 0.5697(4) 0.250000 0.3953(8) 0.036(3) Uani 1 2 d S TU P . .
O13 O 0.5412(3) 0.4099(7) 0.3129(6) 0.037(2) Uani 1 1 d . U . . .
K2 K 0.61319(16) 0.500000 0.000000 0.0488(18) Uani 1 2 d S TU P . .
K4 K 0.500000 0.4312(7) 0.5982(7) 0.116(5) Uani 1 2 d S TU P . .
K3 K 0.5501(8) 0.500000 0.500000 0.130(9) Uani 0.5 2 d S TU P . .
O4 O 0.500000 0.500000 0.500000 0.061(6) Uani 1 4 d S TU P . .
K1 K 0.8979(5) 0.750000 0.0623(11) 0.104(9) Uani 0.5 2 d S TU P . .
Li1 Li 0.6572(6) 0.4992(19) 0.0774(12) 0.123(9) Uani 0.75 1 d . U . A 1
K2B K 0.6572(6) 0.4992(19) 0.0774(12) 0.123(9) Uani 0.25 1 d . U . A 2
O37 O 0.5996(5) 0.4944(11) 0.3397(12) 0.110(7) Uani 1 1 d . U . . .
Co5 Co 0.6277(4) 0.4913(11) 0.2065(10) 0.0865(18) Uani 0.235(8) 1 d . U . A 2
O39 O 0.6124(5) 0.5362(13) 0.2198(13) 0.120(7) Uani 1 1 d . U . . .
O78 O 0.750000 0.461(3) 0.250000 0.071(16) Uani 0.5 2 d S TU P . .

loop_
_atom_site_aniso_label
_atom_site_aniso_U_11
_atom_site_aniso_U_22
_atom_site_aniso_U_33
_atom_site_aniso_U_23
_atom_site_aniso_U_13
_atom_site_aniso_U_12
W2 0.0302(4) 0.0274(4) 0.0392(5) -0.0049(4) -0.0014(4) -0.0009(3)
W4 0.0294(4) 0.0261(4) 0.0418(5) 0.0008(4) 0.0008(4) -0.0018(3)
W8 0.0340(6) 0.0282(6) 0.0389(7) 0.0043(5) 0.000 0.000
W1 0.0682(7) 0.0389(6) 0.0363(5) -0.0052(4) -0.0064(5) -0.0008(5)
W3 0.0368(5) 0.0360(5) 0.0694(7) -0.0032(5) -0.0177(5) -0.0018(4)
W6 0.0534(6) 0.0309(5) 0.0597(6) 0.0016(5) 0.0249(5) -0.0028(4)
W5 0.0291(5) 0.0313(5) 0.0837(8) -0.0001(5) -0.0074(5) -0.0023(4)
W7 0.0671(7) 0.0363(5) 0.0469(6) 0.0054(4) 0.0198(5) 0.0008(5)
W9 0.0340(5) 0.0353(5) 0.0867(8) -0.0011(5) 0.0113(5) -0.0040(4)
W10 0.0429(6) 0.0345(5) 0.0782(8) -0.0030(5) -0.0190(5) -0.0031(4)
W13 0.0594(7) 0.0367(5) 0.0619(7) -0.0029(5) 0.0284(5) 0.0011(5)
W11 0.0747(7) 0.0361(5) 0.0487(6) -0.0026(5) -0.0220(6) -0.0028(5)
W12 0.0874(8) 0.0385(6) 0.0380(5) -0.0052(4) 0.0070(5) -0.0001(6)
W15B 0.0347(9) 0.0261(9) 0.0399(10) -0.0020(8) -0.0014(8) -0.0029(7)
W16 0.0318(10) 0.0276(9) 0.0488(11) -0.0015(8) 0.0012(8) -0.0035(8)
W14 0.0361(10) 0.0282(9) 0.0410(10) -0.0026(8) 0.0033(8) 0.0012(8)
W14B 0.0374(10) 0.0288(9) 0.0433(11) -0.0021(8) 0.0062(8) 0.0026(8)
W15 0.0385(10) 0.0292(9) 0.0393(10) -0.0037(8) 0.0001(8) -0.0005(8)
Co1 0.073(3) 0.077(4) 0.109(5) -0.008(3) -0.003(3) -0.006(3)
P3 0.045(6) 0.036(5) 0.033(5) 0.000 0.000 0.000
O6 0.034(6) 0.036(5) 0.039(5) -0.005(4) -0.003(4) -0.004(5)
P5B 0.042(6) 0.023(6) 0.036(6) 0.000 0.013(5) 0.000
O17 0.026(6) 0.040(7) 0.053(10) 0.000 -0.006(7) 0.000
O2 0.045(7) 0.038(9) 0.040(10) 0.000(6) 0.000 0.000
O11 0.031(5) 0.037(6) 0.045(6) -0.004(5) -0.004(4) 0.000(4)
O16 0.024(6) 0.047(8) 0.049(5) -0.003(4) -0.009(4) 0.000(4)
O64 0.052(5) 0.039(8) 0.049(7) -0.002(5) 0.008(5) 0.001(4)
O61 0.057(10) 0.049(8) 0.043(7) 0.000 0.008(7) 0.000
P4B 0.038(6) 0.025(6) 0.043(6) 0.000 -0.011(5) 0.000
O5 0.037(5) 0.043(8) 0.041(6) -0.003(4) -0.007(4) 0.000(4)
O15 0.033(6) 0.042(7) 0.060(8) -0.013(7) -0.013(6) -0.002(6)
O14 0.025(7) 0.041(7) 0.054(9) 0.000 -0.009(6) 0.000
O23 0.034(5) 0.033(6) 0.036(5) 0.002(5) 0.005(4) 0.003(4)
O19 0.035(5) 0.039(6) 0.060(8) -0.001(6) -0.002(5) -0.001(5)
O21 0.032(4) 0.030(5) 0.046(6) 0.004(5) 0.003(4) -0.006(4)
O12 0.043(7) 0.036(6) 0.044(7) -0.004(4) -0.010(6) -0.002(4)
O3 0.053(8) 0.051(7) 0.040(6) -0.012(6) -0.002(6) -0.001(6)
O49 0.033(7) 0.035(7) 0.065(7) 0.000 0.010(6) 0.000
O20 0.029(6) 0.038(7) 0.047(5) 0.005(4) 0.003(4) -0.005(4)
O47 0.034(7) 0.044(7) 0.066(11) 0.000 0.007(8) 0.000
O33 0.044(7) 0.048(12) 0.032(9) 0.015(8) 0.000 0.000
O24 0.036(6) 0.032(5) 0.043(5) 0.005(4) 0.006(4) 0.003(5)
O66 0.050(9) 0.042(7) 0.037(11) 0.000 0.011(7) 0.000
O68 0.043(6) 0.041(6) 0.053(7) 0.004(5) 0.016(5) 0.006(5)
O38 0.030(6) 0.045(6) 0.106(10) 0.015(7) 0.001(6) -0.006(6)
O30 0.038(5) 0.044(8) 0.039(5) 0.003(4) 0.013(5) 0.002(5)
O26 0.036(8) 0.039(7) 0.041(9) 0.000 0.012(6) 0.000
O34 0.044(12) 0.035(8) 0.036(11) 0.001(6) 0.000 0.000
O25 0.051(7) 0.041(7) 0.047(8) 0.003(6) 0.016(6) -0.013(6)
O22 0.041(7) 0.024(5) 0.081(9) 0.006(4) 0.005(6) 0.004(4)
O45 0.040(6) 0.035(6) 0.069(7) -0.001(6) 0.015(6) 0.000(5)
O62 0.053(6) 0.042(7) 0.041(6) 0.000 0.006(5) 0.000
O65 0.053(8) 0.041(7) 0.049(9) 0.001(7) 0.020(7) 0.004(7)
O56 0.047(6) 0.034(7) 0.044(6) 0.000 -0.011(5) 0.000
O63 0.057(5) 0.042(6) 0.041(5) -0.002(5) 0.003(4) 0.002(5)
O53 0.034(8) 0.053(8) 0.062(10) 0.000 -0.010(7) 0.000
Na2 0.021(6) 0.070(15) 0.024(6) 0.000 0.001(4) 0.000
O60 0.057(9) 0.049(7) 0.045(6) 0.000(6) 0.006(6) -0.001(7)
O31 0.040(7) 0.051(7) 0.042(7) 0.007(7) 0.014(6) 0.004(6)
O55 0.051(5) 0.036(6) 0.044(5) -0.009(5) -0.008(4) -0.001(5)
O51 0.037(5) 0.041(6) 0.063(6) -0.003(5) -0.007(4) -0.006(4)
P4 0.029(6) 0.020(6) 0.051(6) 0.000 -0.001(5) 0.000
P5 0.042(6) 0.030(6) 0.036(6) 0.000 -0.003(4) 0.000
O35 0.038(8) 0.036(6) 0.028(6) 0.002(4) 0.000 0.000
O36 0.099(13) 0.037(10) 0.139(14) -0.014(9) 0.081(13) -0.033(8)
O54 0.044(6) 0.050(9) 0.051(6) -0.004(4) -0.010(5) -0.001(4)
O52 0.043(7) 0.053(8) 0.059(9) -0.003(7) -0.009(6) -0.005(6)
O57 0.039(9) 0.047(8) 0.050(8) 0.000 -0.011(7) 0.000
O32 0.045(10) 0.050(8) 0.048(11) 0.000 0.006(8) 0.000
O59 0.054(5) 0.042(8) 0.053(8) 0.000(5) 0.001(4) 0.006(4)
O80 0.054(12) 0.16(2) 0.089(16) 0.054(16) 0.029(11) 0.043(12)
O67 0.043(6) 0.037(7) 0.046(6) 0.000 0.013(5) 0.000
O50 0.038(5) 0.044(7) 0.059(6) 0.000 -0.012(5) 0.000
P6 0.034(7) 0.025(6) 0.045(7) 0.000 0.012(6) 0.000
O29 0.036(7) 0.039(7) 0.036(5) 0.008(5) 0.006(5) 0.002(5)
O58 0.060(8) 0.044(7) 0.042(6) -0.004(6) -0.011(6) 0.003(7)
O1BA 0.047(9) 0.031(10) 0.028(9) 0.000 -0.001(6) 0.000
O9 0.029(6) 0.045(8) 0.045(8) -0.002(7) 0.000 0.000
O46 0.039(8) 0.041(9) 0.062(7) 0.000(5) 0.014(5) 0.007(6)
O48 0.055(8) 0.042(8) 0.066(6) -0.007(4) 0.001(4) 0.000(5)
O73 0.041(9) 0.035(7) 0.031(7) 0.001(4) -0.007(5) -0.001(5)
O76 0.026(6) 0.024(6) 0.056(10) 0.000(5) -0.002(5) 0.000(4)
O82 0.035(6) 0.027(7) 0.037(8) -0.001(5) -0.010(7) 0.000(4)
O44 0.042(14) 0.031(7) 0.073(17) -0.012(6) 0.003(10) -0.012(7)
O84 0.052(12) 0.031(8) 0.062(13) -0.006(7) -0.007(12) -0.006(6)
O69 0.023(7) 0.026(7) 0.050(10) 0.006(6) 0.007(6) 0.004(6)
O83 0.046(8) 0.027(6) 0.037(7) 0.000(5) 0.016(7) 0.001(5)
O72 0.055(13) 0.035(7) 0.048(13) -0.002(7) 0.007(11) 0.008(6)
O75 0.059(15) 0.040(8) 0.038(14) -0.007(7) 0.000(9) -0.002(5)
O70 0.045(13) 0.036(10) 0.039(15) -0.003(8) 0.019(13) 0.006(8)
O40 0.086(18) 0.025(10) 0.124(16) 0.001(15) -0.028(13) -0.038(11)
O42 0.10(2) 0.05(2) 0.10(3) 0.005(18) 0.07(2) 0.005(15)
O41 0.091(15) 0.04(2) 0.11(4) 0.02(2) 0.01(2) -0.013(18)
O1 0.051(10) 0.047(7) 0.036(7) 0.000 -0.004(7) 0.000
Co4A 0.051(6) 0.044(8) 0.068(11) -0.008(7) 0.002(7) -0.025(6)
Co3 0.073(3) 0.077(4) 0.109(5) -0.008(3) -0.003(3) -0.006(3)
O79 0.062(18) 0.17(4) 0.06(2) 0.06(2) 0.030(14) 0.04(2)
O87 0.041(6) 0.028(8) 0.043(10) 0.000(11) -0.001(5) 0.001(5)
O71 0.038(6) 0.032(9) 0.046(9) 0.004(10) 0.003(6) -0.003(6)
O85 0.037(11) 0.024(11) 0.053(8) 0.001(7) 0.002(6) 0.005(12)
O74 0.035(6) 0.033(8) 0.045(7) -0.005(9) -0.002(7) -0.004(9)
O86 0.033(10) 0.040(12) 0.045(8) 0.002(8) 0.007(7) 0.005(12)
Co2B 0.066(8) 0.108(14) 0.116(16) -0.040(14) -0.004(9) -0.001(9)
Co2A 0.067(8) 0.083(12) 0.104(14) -0.017(12) -0.006(9) 0.000(9)
O43 0.051(6) 0.044(8) 0.068(11) -0.008(7) 0.002(7) -0.025(6)
O77 0.11(2) 0.036(10) 0.10(2) -0.023(17) 0.001(17) 0.002(9)
Na1 0.021(5) 0.055(9) 0.027(5) 0.004(5) 0.000 0.000
Co4B 0.051(6) 0.044(8) 0.068(11) -0.008(7) 0.002(7) -0.025(6)
O2BA 0.051(6) 0.044(8) 0.068(11) -0.008(7) 0.002(7) -0.025(6)
O0CA 0.082(12) 0.09(2) 0.060(17) -0.011(16) -0.028(10) 0.008(13)
O81 0.082(12) 0.09(2) 0.060(17) -0.011(16) -0.028(10) 0.008(13)
O6DA 0.05(3) 0.029(18) 0.069(13) 0.003(15) 0.002(9) -0.022(18)
O28 0.025(4) 0.028(4) 0.038(6) 0.000(4) 0.003(4) 0.002(3)
P2 0.026(3) 0.021(3) 0.041(4) 0.000 0.003(3) 0.000
P1 0.035(4) 0.026(4) 0.039(4) 0.000 -0.007(3) 0.000
O27 0.023(7) 0.030(6) 0.042(5) 0.000 0.005(4) 0.000
O8 0.029(6) 0.034(5) 0.032(4) -0.001(4) -0.004(4) 0.003(4)
O18 0.025(5) 0.031(6) 0.041(7) 0.000 0.003(5) 0.000
O7 0.040(8) 0.038(7) 0.037(5) 0.000 -0.008(5) 0.000
O10 0.033(4) 0.030(6) 0.046(9) 0.000 -0.012(5) 0.000
O13 0.031(5) 0.037(6) 0.042(5) -0.004(4) -0.002(4) 0.002(5)
K2 0.059(5) 0.037(4) 0.051(4) 0.005(3) 0.000 0.000
K4 0.083(8) 0.091(9) 0.175(13) -0.069(9) 0.000 0.000
K3 0.20(3) 0.081(17) 0.11(2) -0.034(14) 0.000 0.000
O4 0.09(2) 0.036(10) 0.059(17) -0.017(11) 0.000 0.000
K1 0.062(13) 0.14(2) 0.11(2) 0.000 0.039(13) 0.000
Li1 0.090(12) 0.18(3) 0.104(15) -0.025(16) -0.027(10) -0.013(15)
K2B 0.090(12) 0.18(3) 0.104(15) -0.025(16) -0.027(10) -0.013(15)
O37 0.114(16) 0.051(10) 0.166(15) 0.014(12) -0.061(12) -0.026(10)
Co5 0.073(3) 0.077(4) 0.109(5) -0.008(3) -0.003(3) -0.006(3)
O39 0.094(12) 0.077(12) 0.190(16) -0.029(10) 0.063(14) -0.023(10)
O78 0.08(4) 0.05(3) 0.08(4) 0.000 0.00(3) 0.000

loop_
_atom_type_symbol
_atom_type_description
_atom_type_scat_dispersion_real
_atom_type_scat_dispersion_imag
_atom_type_scat_source
Co Co 0.3494 0.9721 'International Tables Vol C Tables 4.2.6.8 and 6.1.1.4'
K K 0.2009 0.2494 'International Tables Vol C Tables 4.2.6.8 and 6.1.1.4'
Li Li -0.0003 0.0001 'International Tables Vol C Tables 4.2.6.8 and 6.1.1.4'
Na Na 0.0362 0.0249 'International Tables Vol C Tables 4.2.6.8 and 6.1.1.4'
O O 0.0106 0.0060 'International Tables Vol C Tables 4.2.6.8 and 6.1.1.4'
P P 0.1023 0.0942 'International Tables Vol C Tables 4.2.6.8 and 6.1.1.4'
W W -0.8490 6.8722 'International Tables Vol C Tables 4.2.6.8 and 6.1.1.4'

loop_
_geom_angle_atom_site_label_1
_geom_angle_atom_site_label_2
_geom_angle_atom_site_label_3
_geom_angle
_geom_angle_site_symmetry_1
_geom_angle_site_symmetry_3
O6 W2 Na1 115.0(5) . .
O6 W2 O8 83.1(6) . .
O6 W2 K4 93.7(5) . 9_666
O6 W2 K3 54.0(5) . .
O11 W2 O6 85.5(6) . .
O11 W2 Na1 114.9(5) . .
O11 W2 O8 83.5(6) . .
O11 W2 K4 133.3(5) . 9_666
O11 W2 K3 81.5(7) . .
O12 W2 O6 97.4(7) . .
O12 W2 O11 96.3(7) . .
O12 W2 O9 96.9(9) . .
O12 W2 Na1 135.6(6) . .
O12 W2 O8 179.4(7) . .
O12 W2 O13 96.7(7) . .
O12 W2 K4 37.4(5) . 9_666
O12 W2 K3 45.1(5) . .
O9 W2 O6 88.9(8) . .
O9 W2 O11 166.2(8) . .
O9 W2 Na1 56.6(7) . .
O9 W2 O8 83.4(8) . .
O9 W2 O13 91.0(8) . .
O9 W2 K4 59.6(7) . 9_666
O9 W2 K3 105.3(9) . .
Na1 W2 K4 107.6(3) . 9_666
O8 W2 Na1 44.2(5) . .
O8 W2 K4 143.0(4) . 9_666
O8 W2 K3 135.3(4) . .
O13 W2 O6 165.9(6) . .
O13 W2 O11 91.5(6) . .
O13 W2 Na1 54.1(5) . .
O13 W2 O8 82.8(6) . .
O13 W2 K4 98.4(5) . 9_666
O13 W2 K3 139.2(5) . .
K3 W2 Na1 160.9(6) . .
K3 W2 K4 61.6(5) . 9_666
O23 W4 O21 167.4(6) . .
O23 W4 O24 92.5(6) . .
O23 W4 Na1 55.8(5) . .
O23 W4 O28 84.0(6) . .
O23 W4 O13 89.8(6) . .
O21 W4 Na1 113.8(5) . .
O21 W4 O28 83.4(6) . .
O24 W4 O21 86.1(6) . .
O24 W4 Na1 116.1(6) . .
O24 W4 O28 83.3(6) . .
O22 W4 O23 98.1(7) . .
O22 W4 O21 94.5(7) . .
O22 W4 O24 97.2(8) . .
O22 W4 Na1 136.6(6) . .
O22 W4 O28 177.8(7) . .
O22 W4 O13 96.8(8) . .
O28 W4 Na1 44.4(5) . .
O13 W4 O21 88.5(6) . .
O13 W4 O24 165.3(6) . .
O13 W4 Na1 54.3(6) . .
O13 W4 O28 82.5(6) . .
O23 W8 O23 88.0(8) 12_655 .
O23 W8 O35 81.6(6) 12_655 .
O23 W8 O35 81.6(6) . .
O34 W8 O23 98.4(7) . 12_655
O34 W8 O23 98.4(7) . .
O34 W8 O35 179.9(9) . .
O34 W8 O29 97.6(7) . .
O34 W8 O29 97.6(7) . 12_655
O29 W8 O23 90.5(6) . .
O29 W8 O23 164.0(6) 12_655 .
O29 W8 O23 164.0(6) . 12_655
O29 W8 O23 90.5(6) 12_655 12_655
O29 W8 O35 82.4(6) . .
O29 W8 O35 82.4(6) 12_655 .
O29 W8 O29 86.7(9) 12_655 .
O6 W1 O2 87.7(8) . .
O6 W1 O5 86.2(6) . .
O6 W1 O1 159.8(7) . .
O6 W1 O7 86.2(6) . .
O6 W1 K4 90.5(5) . .
O6 W1 K3 51.3(5) . .
O6 W1 K1 132.2(6) . 6_655
O2 W1 O5 166.3(8) . .
O2 W1 O1 92.0(10) . .
O2 W1 O7 84.7(9) . .
O2 W1 K4 56.5(7) . .
O2 W1 K3 104.0(9) . .
O2 W1 K1 140.0(8) . 6_655
O5 W1 O7 82.7(7) . .
O5 W1 K4 135.7(5) . .
O5 W1 K3 81.5(7) . .
O5 W1 K1 46.5(6) . 6_655
O3 W1 O6 101.3(8) . .
O3 W1 O2 97.3(9) . .
O3 W1 O5 95.9(7) . .
O3 W1 O1 98.8(8) . .
O3 W1 O7 172.3(7) . .
O3 W1 K4 41.7(6) . .
O3 W1 K3 51.4(6) . .
O3 W1 K1 80.7(7) . 6_655
O1 W1 O5 89.6(9) . .
O1 W1 O7 73.7(7) . .
O1 W1 K4 106.1(7) . .
O1 W1 K3 147.2(7) . .
O1 W1 K1 49.6(8) . 6_655
O7 W1 K4 141.2(6) . .
O7 W1 K3 135.3(4) . .
O7 W1 K1 93.0(6) . 6_655
K4 W1 K3 62.8(5) . .
K4 W1 K1 116.9(4) . 6_655
K3 W1 K1 105.4(6) . 6_655
O11 W3 O16 88.8(7) . .
O11 W3 O5 85.5(7) . .
O11 W3 O14 158.4(7) . .
O11 W3 O10 85.3(6) . .
O11 W3 K1 133.0(6) . 6_655
O16 W3 O5 166.1(6) . .
O16 W3 O10 84.6(7) . .
O16 W3 K1 137.9(6) . 6_655
O5 W3 O10 82.2(7) . .
O5 W3 K1 47.9(6) . 6_655
O15 W3 O11 102.7(7) . .
O15 W3 O16 97.8(7) . .
O15 W3 O5 95.9(7) . .
O15 W3 O14 98.6(8) . .
O15 W3 O10 171.7(7) . .
O15 W3 K1 79.7(6) . 6_655
O14 W3 O16 92.1(8) . .
O14 W3 O5 88.5(8) . .
O14 W3 O10 73.3(6) . .
O14 W3 K1 47.8(7) . 6_655
O10 W3 K1 93.2(5) . 6_655
O20 W6 O27 81.3(7) . .
O24 W6 O20 85.0(7) . .
O24 W6 O30 88.4(7) . .
O24 W6 O26 158.9(7) . .
O24 W6 O27 85.5(6) . .
O30 W6 O20 166.0(6) . .
O30 W6 O26 91.0(8) . .
O30 W6 O27 85.8(7) . .
O26 W6 O20 90.7(8) . .
O26 W6 O27 73.4(6) . .
O25 W6 O20 96.2(7) . .
O25 W6 O24 101.4(7) . .
O25 W6 O30 97.2(7) . .
O25 W6 O26 99.6(8) . .
O25 W6 O27 172.4(7) . .
O17 W5 O20 88.9(8) . .
O17 W5 O18 73.5(6) . .
O16 W5 O17 91.3(8) . .
O16 W5 O20 166.6(6) . .
O16 W5 O18 85.5(7) . .
O19 W5 O17 99.4(7) . .
O19 W5 O16 96.4(7) . .
O19 W5 O21 101.2(7) . .
O19 W5 O20 96.8(7) . .
O19 W5 O18 172.7(7) . .
O21 W5 O17 159.4(7) . .
O21 W5 O16 88.0(6) . .
O21 W5 O20 87.1(7) . .
O21 W5 O18 85.9(6) . .
O20 W5 O18 81.7(7) . .
O33 W7 O1BA 81.5(8) . 2_655
O30 W7 O33 166.0(7) . .
O30 W7 O1BA 85.6(7) . 2_655
O31 W7 O33 97.2(8) . .
O31 W7 O30 96.2(7) . .
O31 W7 O32 100.5(8) . .
O31 W7 O29 101.7(7) . .
O31 W7 O1BA 173.0(7) . 2_655
O32 W7 O33 89.8(10) . .
O32 W7 O30 91.5(9) . .
O32 W7 O1BA 72.7(7) . 2_655
O29 W7 O33 85.7(8) . .
O29 W7 O30 87.9(6) . .
O29 W7 O32 157.8(8) . .
O29 W7 O1BA 85.1(6) . 2_655
O47 W9 O49 72.7(7) . .
O47 W9 O46 90.6(9) . .
O38 W9 O49 170.8(7) . .
O38 W9 O47 98.3(9) . .
O38 W9 O45 102.6(8) . .
O38 W9 O46 97.8(9) . .
O38 W9 O48 96.1(9) . .
O45 W9 O49 86.5(6) . .
O45 W9 O47 159.2(8) . .
O45 W9 O46 86.8(7) . .
O45 W9 O48 88.9(8) . .
O46 W9 O49 84.1(8) . .
O48 W9 O49 82.4(9) . .
O48 W9 O47 88.7(10) . .
O48 W9 O46 166.0(7) . .
O53 W10 O54 89.7(9) . .
O53 W10 O50 72.9(7) . .
O53 W10 O48 89.8(10) . .
O51 W10 O53 159.6(8) . .
O51 W10 O54 88.5(7) . .
O51 W10 O50 86.7(6) . .
O51 W10 O48 86.9(8) . .
O54 W10 O50 84.3(8) . .
O54 W10 O48 165.8(7) . .
O52 W10 O53 98.8(8) . .
O52 W10 O51 101.6(8) . .
O52 W10 O54 96.4(8) . .
O52 W10 O50 171.7(7) . .
O52 W10 O48 97.7(8) . .
O48 W10 O50 82.0(8) . .
O64 W13 O67 83.6(8) . .
O64 W13 K1 128.3(6) . .
O66 W13 O64 89.9(9) . .
O66 W13 O67 73.1(7) . .
O66 W13 K1 44.1(7) . .
O68 W13 O64 89.8(7) . .
O68 W13 O66 159.6(7) . .
O68 W13 O67 86.6(6) . .
O68 W13 O46 86.8(7) . 7_645
O68 W13 K1 141.8(7) . .
O65 W13 O64 97.1(8) . .
O65 W13 O66 98.5(8) . .
O65 W13 O68 101.8(7) . .
O65 W13 O67 171.6(7) . .
O65 W13 O46 96.3(8) . 7_645
O65 W13 K1 73.9(6) . .
O67 W13 K1 99.0(5) . .
O46 W13 O64 166.6(7) 7_645 .
O46 W13 O66 88.8(9) 7_645 .
O46 W13 O67 83.3(8) 7_645 .
O46 W13 K1 56.9(6) 7_645 .
O55 W11 O56 86.8(6) . .
O55 W11 O54 87.3(7) . .
O55 W11 O57 160.6(8) . .
O55 W11 O59 87.4(7) . .
O54 W11 O56 84.0(8) . .
O57 W11 O56 73.8(7) . .
O57 W11 O54 90.1(9) . .
O59 W11 O56 83.4(8) . .
O59 W11 O54 166.5(7) . .
O59 W11 O57 90.9(9) . .
O58 W11 O56 171.0(7) . .
O58 W11 O55 101.9(7) . .
O58 W11 O54 98.2(8) . .
O58 W11 O57 97.5(8) . .
O58 W11 O59 95.0(8) . .
O64 W12 O62 83.0(8) . .
O64 W12 O59 166.6(7) . .
O61 W12 O64 89.0(9) . .
O61 W12 O62 73.8(7) . .
O61 W12 O59 91.6(9) . .
O63 W12 O64 87.9(7) . .
O63 W12 O61 160.4(8) . .
O63 W12 O62 86.6(7) . .
O63 W12 O59 87.0(7) . .
O60 W12 O64 96.2(8) . .
O60 W12 O61 98.3(8) . .
O60 W12 O62 172.0(7) . .
O60 W12 O63 101.3(8) . .
O60 W12 O59 96.9(8) . .
O59 W12 O62 84.4(8) . .
Na2 W15B K2B 178.6(7) . .
O55 W15B Na2 114.6(5) . .
O55 W15B O51 92.5(7) . .
O55 W15B O82 84.7(9) . .
O55 W15B K2B 64.8(7) . .
O51 W15B Na2 112.4(5) . .
O51 W15B O82 84.0(9) . .
O51 W15B K2B 66.6(7) . .
O82 W15B Na2 43.4(8) . .
O82 W15B K2B 135.3(9) . .
O84 W15B Na2 134.2(12) . .
O84 W15B O55 96.6(13) . .
O84 W15B O51 98.0(13) . .
O84 W15B O82 177.5(14) . .
O84 W15B O87 95.5(15) . .
O84 W15B O85 98.6(15) . .
O84 W15B K2B 47.1(13) . .
O87 W15B Na2 55.7(10) . .
O87 W15B O55 87.8(12) . .
O87 W15B O51 166.4(10) . .
O87 W15B O82 82.4(12) . .
O87 W15B K2B 125.2(11) . .
O85 W15B Na2 53.0(10) . .
O85 W15B O55 164.8(10) . .
O85 W15B O51 85.7(11) . .
O85 W15B O82 80.2(12) . .
O85 W15B O87 90.4(15) . .
O85 W15B K2B 127.3(11) . .
W14 W16 O45 61.2(5) 7_645 .
W14 W16 O76 84.1(9) 7_645 .
O45 W16 O76 82.1(9) . .
O51 W16 W14 154.3(5) . 7_645
O51 W16 O45 94.6(7) . .
O51 W16 O76 83.9(9) . .
O44 W16 W14 93.6(13) . 7_645
O44 W16 O45 95.9(12) . .
O44 W16 O51 97.8(13) . .
O44 W16 O76 177.5(15) . .
O44 W16 O74 99.3(15) . .
O74 W16 W14 114.7(11) . 7_645
O74 W16 O45 164.6(11) . .
O74 W16 O51 86.2(12) . .
O74 W16 O76 82.6(12) . .
W16 W14 O68 148.0(5) 7_645 .
W16 W14 O45 59.6(5) 7_645 7_645
W16 W14 Na2 76.85(10) 7_645 .
W16 W14 O69 86.6(8) 7_645 .
O68 W14 O45 88.9(7) . 7_645
O68 W14 Na2 115.1(5) . .
O68 W14 O69 83.6(9) . .
O45 W14 Na2 114.0(5) 7_645 .
O45 W14 O69 83.1(9) 7_645 .
O69 W14 Na2 44.9(8) . .
O70 W14 W16 93.3(11) . 7_645
O70 W14 O68 96.4(11) . .
O70 W14 O45 96.7(12) . 7_645
O70 W14 Na2 135.2(11) . .
O70 W14 O69 179.8(16) . .
O70 W14 O71 96.6(15) . .
O71 W14 W16 120.3(11) . 7_645
O71 W14 O68 88.8(12) . .
O71 W14 O45 166.7(11) . 7_645
O71 W14 Na2 55.7(11) . .
O71 W14 O69 83.6(12) . .
O68 W14B O63 94.0(7) . .
O68 W14B O83 83.5(9) . .
O63 W14B O83 82.6(10) . .
O72 W14B O68 96.7(12) . .
O72 W14B O63 97.5(12) . .
O72 W14B O83 179.7(16) . .
O72 W14B O87 96.7(15) . .
O72 W14B O86 96.9(15) . .
O87 W14B O68 166.5(11) . .
O87 W14B O63 85.9(13) . .
O87 W14B O83 83.1(12) . .
O87 W14B O86 90.0(16) . .
O86 W14B O68 86.8(12) . .
O86 W14B O63 165.3(11) . .
O86 W14B O83 82.9(13) . .
O63 W15 O73 84.4(9) . .
O55 W15 O63 93.7(7) . .
O55 W15 O73 84.0(9) . .
O75 W15 O63 95.0(12) . .
O75 W15 O55 98.1(12) . .
O75 W15 O73 177.9(14) . .
O75 W15 O71 95.1(15) . .
O75 W15 O74 98.7(14) . .
O71 W15 O63 85.7(12) . .
O71 W15 O55 166.8(11) . .
O71 W15 O73 82.8(12) . .
O71 W15 O74 90.3(15) . .
O74 W15 O63 166.0(11) . .
O74 W15 O55 87.1(12) . .
O74 W15 O73 81.8(12) . .
O38 Co1 O36 83.5(8) . .
O38 Co1 O40 92.0(10) . .
O38 Co1 O37 89.3(8) . .
O22 Co1 O38 174.6(8) . .
O22 Co1 O36 101.6(8) . .
O22 Co1 O40 89.1(10) . .
O22 Co1 O37 90.3(8) . .
O22 Co1 O39 84.0(9) . .
O36 Co1 O40 96.2(16) . .
O36 Co1 O37 75.9(12) . .
O40 Co1 O37 171.8(17) . .
O39 Co1 O38 90.8(10) . .
O39 Co1 O36 174.0(12) . .
O39 Co1 O40 85.8(17) . .
O39 Co1 O37 102.3(14) . .
O35 P3 O35 111.8(17) 2_655 .
O35 P3 O1BA 109.9(5) . 2_655
O35 P3 O1BA 109.9(5) 2_655 2_655
O35 P3 O1BA 109.9(5) . .
O35 P3 O1BA 109.9(5) 2_655 .
O1BA P3 O1BA 105.3(17) 2_655 .
W2 O6 K3 94.9(6) . .
W1 O6 W2 150.1(9) . .
W1 O6 K3 99.6(6) . .
O62 P5B O67 118.0(15) . .
O83 P5B O62 105.2(15) . .
O83 P5B O62 105.2(15) 11_575 .
O83 P5B O67 106.6(14) . .
O83 P5B O67 106.6(14) 11_575 .
O83 P5B O83 116(2) 11_575 .
W5 O17 W5 118.1(10) 11_565 .
W1 O2 W1 163.3(13) 12_655 .
W1 O2 K4 92.9(7) . .
W1 O2 K4 92.9(7) 12_655 .
W3 O11 W2 151.9(9) . .
W5 O16 W3 161.1(8) . .
W13 O64 W12 154.0(10) . .
W12 O61 W12 118.9(12) 11_575 .
O56 P4B O50 116.7(15) . .
O82 P4B O56 107.5(14) 11_575 .
O82 P4B O56 107.5(14) . .
O82 P4B O50 107.2(14) 11_575 .
O82 P4B O50 107.3(14) . .
O82 P4B O82 111(2) 11_575 .
W1 O5 W3 148.3(8) . .
W1 O5 K1 105.9(8) . 6_655
W3 O5 K1 103.7(8) . 6_655
W3 O15 Co3 157.2(12) . .
W3 O14 W3 118.4(11) 11_565 .
W3 O14 K1 104.5(8) 11_565 6_655
W3 O14 K1 104.5(8) . 6_655
W4 O23 W8 159.8(8) . .
W5 O19 Co4A 172.3(12) . .
W5 O19 Co4B 151.9(18) . .
W5 O21 W4 148.4(9) . .
W2 O12 K4 120.9(8) . 9_666
W2 O12 K3 108.8(7) . .
K3 O12 K4 89.7(9) . 9_666
W1 O3 K4 113.9(8) . .
W1 O3 K3 102.7(7) . .
K4 O3 K3 85.7(9) . .
W9 O49 W9 94.8(8) 11_575 .
P4 O49 W9 121.6(9) . .
P4 O49 W9 121.6(9) . 11_575
P4 O49 P6 79.4(12) . 13_665
P6 O49 W9 121.1(9) 13_665 .
P6 O49 W9 121.1(9) 13_665 11_575
W5 O20 W6 149.1(8) . .
W9 O47 W9 119.7(12) . 11_575
W7 O33 W7 148.7(12) . 12_655
W6 O24 W4 151.9(9) . .
W13 O66 W13 119.0(11) 11_575 .
W13 O66 K1 108.4(8) . .
W13 O66 K1 108.4(8) 11_575 .
W13 O68 W14 147.2(10) . .
W13 O68 W14B 142.7(9) . .
W9 O38 Co1 149.4(13) . .
W6 O30 W7 162.8(9) . .
W6 O26 W6 119.2(11) 11_565 .
W4 O22 Co1 147.5(11) . .
W9 O45 W16 143.0(10) . .
W9 O45 W14 146.1(10) . 7_645
W16 O45 W14 59.2(5) . 7_645
W12 O62 W12 93.5(9) 11_575 .
P5B O62 W12 121.4(9) . .
P5 O62 W12 120.0(9) . 11_575
P5 O62 W12 120.0(9) . .
W13 O65 Co3 174.0(13) . 6_654
W11 O56 W11 94.3(8) . 11_575
P4B O56 W11 121.1(9) . .
P5 O56 W11 122.4(8) . 11_575
P5 O56 W11 122.4(8) . .
W12 O63 W14B 143.6(10) . .
W12 O63 W15 142.8(10) . .
W10 O53 W10 119.3(12) 11_575 .
Na2 Na2 O85 131.5(7) 13_665 7_645
O73 Na2 Na2 86.4(9) . 13_665
O73 Na2 Na2 86.4(9) 7_645 13_665
O73 Na2 O73 172.8(18) 7_645 .
O73 Na2 O76 108.3(10) . 7_645
O73 Na2 O76 71.4(9) 7_645 7_645
O73 Na2 O76 108.3(10) 7_645 .
O73 Na2 O76 71.4(9) . .
O73 Na2 O83 37.0(9) 7_645 7_645
O73 Na2 O83 142.5(10) . 7_645
O73 Na2 O85 106.4(10) . 7_645
O73 Na2 O85 78.5(10) 7_645 7_645
O76 Na2 Na2 87.8(9) . 13_665
O76 Na2 Na2 87.8(9) 7_645 13_665
O76 Na2 O76 175.6(17) 7_645 .
O76 Na2 O85 140.7(13) . 7_645
O76 Na2 O85 43.7(9) 7_645 7_645
O82 Na2 O83 71.2(10) . .
O82 Na2 O83 108.4(10) 7_645 .
O69 Na2 Na2 86.3(9) . 13_665
O69 Na2 Na2 86.3(9) 7_645 13_665
O69 Na2 O73 106.7(9) 7_645 .
O69 Na2 O73 72.8(9) . .
O69 Na2 O73 72.8(9) 7_645 7_645
O69 Na2 O73 106.7(9) . 7_645
O69 Na2 O76 144.1(9) 7_645 7_645
O69 Na2 O76 144.1(9) . .
O69 Na2 O76 35.4(9) 7_645 .
O69 Na2 O76 35.4(9) . 7_645
O69 Na2 O69 172.5(17) . 7_645
O69 Na2 O83 35.9(9) 7_645 7_645
O69 Na2 O83 143.5(10) . 7_645
O69 Na2 O85 130.5(12) 7_645 7_645
O69 Na2 O85 55.8(9) . 7_645
W12 O60 Co2B 150.6(12) . 4_565
W12 O60 Co2A 170.0(13) . 4_565
Co2A O60 Co2B 30.1(8) 4_565 4_565
W11 O55 W15B 145.3(9) . .
W11 O55 W15 143.6(10) . .
W10 O51 W15B 143.2(10) . .
W10 O51 W16 144.6(10) . .
O49 P4 O50 116.6(15) . .
O49 P4 P6 52.3(11) . 13_665
O50 P4 P6 168.9(13) . 13_665
O76 P4 O49 105.7(14) 11_575 .
O76 P4 O49 105.7(14) . .
O76 P4 O50 106.5(14) . .
O76 P4 O50 106.5(14) 11_575 .
O76 P4 P6 78.9(14) 11_575 13_665
O76 P4 P6 78.9(14) . 13_665
O76 P4 O76 116(2) . 11_575
O56 P5 O62 117.0(15) . .
O73 P5 O62 105.6(14) 11_575 .
O73 P5 O62 105.6(14) . .
O73 P5 O56 107.9(14) . .
O73 P5 O56 107.9(14) 11_575 .
O73 P5 O73 113(2) . 11_575
W8 O35 Na1 101.7(10) . .
P3 O35 W8 130.7(12) . .
P3 O35 Na1 127.6(13) . .
W10 O54 W11 154.2(9) . .
W11 O57 W11 118.2(12) . 11_575
W7 O32 W7 120.4(13) 11_565 .
W11 O59 W12 156.0(10) . .
W13 O67 W13 94.8(8) . 11_575
P5B O67 W13 120.6(9) . .
P6 O67 W13 122.4(8) . .
P6 O67 W13 122.4(8) . 11_575
W10 O50 W10 95.0(8) . 11_575
P4B O50 W10 120.6(9) . .
P4 O50 W10 121.2(9) . .
P4 O50 W10 121.2(9) . 11_575
O49 P6 P4 48.2(10) 13_665 13_665
O67 P6 O49 113.4(14) . 13_665
O67 P6 P4 161.7(13) . 13_665
O69 P6 O49 106.3(14) . 13_665
O69 P6 O49 106.3(14) 11_575 13_665
O69 P6 P4 81.0(14) . 13_665
O69 P6 P4 81.0(14) 11_575 13_665
O69 P6 O67 108.1(15) . .
O69 P6 O67 108.1(15) 11_575 .
O69 P6 O69 115(2) 11_575 .
W7 O29 W8 151.8(9) . .
W7 O1BA W7 94.0(8) 2_655 12_655
P3 O1BA W7 127.2(7) . 2_655
P3 O1BA W7 127.2(7) . 12_655
W2 O9 W2 163.9(14) . 12_655
W9 O46 K1 110.6(8) . 13_665
W13 O46 W9 154.2(9) 7_645 .
W13 O46 K1 94.6(8) 7_645 13_665
W9 O48 W10 155.1(11) . .
W15 O73 Na2 100.6(12) . .
P5 O73 W15 132.2(17) . .
P5 O73 Na2 127.2(18) . .
W16 O76 Na2 101.8(12) . .
P4 O76 W16 134.2(17) . .
P4 O76 Na2 124.0(17) . .
P4 O76 O69 99(2) . 7_645
O69 O76 W16 98.0(17) 7_645 .
O69 O76 Na2 70.2(13) 7_645 .
W15B O82 Na2 101.6(12) . .
P4B O82 W15B 130.5(16) . .
P4B O82 Na2 128.0(17) . .
W16 O44 Co4A 133(2) . .
W15B O84 K2B 109.7(17) . .
W14 O69 Na2 99.3(12) . .
P6 O69 W14 134.4(17) . .
P6 O69 Na2 126.3(17) . .
P6 O69 O76 101(2) . 7_645
O76 O69 W14 91.3(16) 7_645 .
O76 O69 Na2 74.3(14) 7_645 .
W14B O83 Na2 100.5(12) . .
P5B O83 W14B 134.6(17) . .
P5B O83 Na2 124.9(17) . .
W14B O72 Co2A 148(2) . .
W15 O75 Co2B 150(2) . .
W14 O70 Co4A 149(2) . 7_645
W1 O1 W1 117.7(11) . 11_565
W1 O1 K1 102.6(8) . 6_655
W1 O1 K1 102.6(8) 11_565 6_655
O19 Co4A O44 123.1(15) . .
O70 Co4A O19 172.9(17) 7_645 .
O70 Co4A O44 59.2(13) 7_645 .
O70 Co4A O43 90(2) 7_645 .
O43 Co4A O19 93(2) . .
O43 Co4A O44 128(2) . .
O2BA Co4A O19 105(3) . .
O2BA Co4A O44 92(4) . .
O2BA Co4A O70 81(3) . 7_645
O2BA Co4A O43 39(4) . .
O15 Co3 O65 92.7(11) . 6_655
O15 Co3 Co3 129.6(16) . 4_566
O65 Co3 Co3 134.1(11) 6_655 4_566
O79 O79 K1 72.0(12) 11_575 .
W14B O87 W15B 162(2) . .
W14 O71 W15 162(2) . .
W15B O85 Na2 96.1(12) . .
O86 O85 W15B 173(3) 7_645 .
O86 O85 Na2 79(2) 7_645 .
W16 O74 W15 162(2) . .
O85 O86 W14B 170(3) 7_645 .
O75 Co2B O60 171.6(19) . 4_565
Co2A Co2B O60 73.9(18) . 4_565
Co2A Co2B O75 108(2) . .
Co2A Co2B O77 74(3) . .
O77 Co2B O60 92.8(19) . 4_565
O77 Co2B O75 96(2) . .
O72 Co2A O60 176.3(18) . 4_565
Co2B Co2A O60 76.0(18) . 4_565
Co2B Co2A O72 107(2) . .
Co2B Co2A O77 70(3) . .
O77 Co2A O60 92.2(17) . 4_565
O77 Co2A O72 91.2(19) . .
O2BA O43 Co4A 41(4) . .
Co2B O77 Co2A 36.2(14) . .
W2 Na1 W2 60.5(4) . 12_655
W4 Na1 W2 108.5(6) . 12_655
W4 Na1 W2 60.3(3) . .
W4 Na1 W2 60.3(3) 12_655 12_655
W4 Na1 W2 108.5(6) 12_655 .
W4 Na1 W4 107.6(6) 12_655 .
O35 Na1 W2 135.8(7) . .
O35 Na1 W2 135.8(7) . 12_655
O35 Na1 W4 76.2(5) . .
O35 Na1 W4 76.2(5) . 12_655
O35 Na1 Na1 86.5(7) . 2_655
Na1 Na1 W2 121.7(4) 2_655 .
Na1 Na1 W2 121.7(4) 2_655 12_655
Na1 Na1 W4 121.7(4) 2_655 .
Na1 Na1 W4 121.7(4) 2_655 12_655
O28 Na1 W2 76.9(4) 12_655 12_655
O28 Na1 W2 136.6(8) . 12_655
O28 Na1 W2 76.9(4) . .
O28 Na1 W2 136.6(8) 12_655 .
O28 Na1 W4 35.1(4) 12_655 12_655
O28 Na1 W4 35.1(4) . .
O28 Na1 W4 135.1(9) 12_655 .
O28 Na1 W4 135.1(9) . 12_655
O28 Na1 O35 71.2(6) . .
O28 Na1 O35 71.2(6) 12_655 .
O28 Na1 Na1 86.6(6) . 2_655
O28 Na1 Na1 86.6(6) 12_655 2_655
O28 Na1 O28 142.1(11) 12_655 .
O8 Na1 W2 35.0(4) . .
O8 Na1 W2 76.4(6) . 12_655
O8 Na1 W2 35.0(4) 12_655 12_655
O8 Na1 W2 76.4(6) 12_655 .
O8 Na1 W4 77.4(4) 12_655 12_655
O8 Na1 W4 136.0(9) 12_655 .
O8 Na1 W4 77.4(4) . .
O8 Na1 W4 136.0(9) . 12_655
O8 Na1 O35 143.8(5) . .
O8 Na1 O35 143.8(5) 12_655 .
O8 Na1 Na1 86.7(7) . 2_655
O8 Na1 Na1 86.7(7) 12_655 2_655
O8 Na1 O28 72.9(5) 12_655 12_655
O8 Na1 O28 143.6(9) 12_655 .
O8 Na1 O28 72.9(5) . .
O8 Na1 O28 143.6(9) . 12_655
O8 Na1 O8 71.0(8) 12_655 .
O19 Co4B O44 171(3) . .
O19 Co4B Co5 95.2(18) . .
O44 Co4B Co5 79(2) . .
O2BA Co4B O19 92(3) . .
O2BA Co4B O44 94(3) . .
O2BA Co4B Co5 173(3) . .
O6DA Co4B O19 86(3) . .
O6DA Co4B O44 97(3) . .
O6DA Co4B O2BA 115(4) . .
O6DA Co4B Co5 67(3) . .
O43 O2BA Co4A 100(6) . .
O43 O2BA Co4B 128(6) . .
K2B O0CA K2 126(6) . .
Li1 O81 K2 123(6) . .
W4 O28 Na1 100.5(8) . .
P2 O28 W4 131.7(8) . .
P2 O28 Na1 127.7(10) . .
O28 P2 O28 111.3(11) . 11_565
O28 P2 O27 108.7(7) . .
O28 P2 O27 108.7(7) 11_565 .
O18 P2 O28 110.9(7) . .
O18 P2 O28 110.9(7) . 11_565
O18 P2 O27 106.1(11) . .
O8 P1 O8 112.0(11) . 11_565
O8 P1 O7 108.6(7) . .
O8 P1 O7 108.6(7) 11_565 .
O8 P1 O10 110.2(7) . .
O8 P1 O10 110.2(7) 11_565 .
O7 P1 O10 107.1(12) . .
W6 O27 W6 94.0(7) . 11_565
P2 O27 W6 126.9(6) . .
P2 O27 W6 126.9(6) . 11_565
W2 O8 Na1 100.8(8) . .
P1 O8 W2 131.9(8) . .
P1 O8 Na1 127.3(10) . .
W5 O18 W5 94.5(7) . 11_565
P2 O18 W5 126.8(6) . .
P2 O18 W5 126.8(6) . 11_565
W1 O7 W1 94.8(8) . 11_565
P1 O7 W1 125.9(7) . .
P1 O7 W1 125.9(7) . 11_565
W3 O10 W3 94.6(8) . 11_565
P1 O10 W3 126.3(7) . .
P1 O10 W3 126.3(7) . 11_565
W2 O13 W4 160.9(9) . .
O42 K2 O42 169(3) 4_565 .
O42 K2 O41 74.4(13) 4_565 4_565
O42 K2 O41 97.7(18) . 4_565
O42 K2 O41 97.7(18) 4_565 .
O42 K2 O41 74.4(13) . .
O42 K2 O81 97(3) 4_565 .
O42 K2 O81 89(3) . .
O42 K2 O81 97(3) . 4_565
O42 K2 O81 89(3) 4_565 4_565
O42 K2 Li1 106.1(13) . 4_565
O42 K2 Li1 106.1(13) 4_565 .
O42 K2 Li1 82.3(18) . .
O42 K2 Li1 82.3(18) 4_565 4_565
O42 K2 K2B 106.1(13) 4_565 .
O42 K2 K2B 82.3(18) . .
O41 K2 O41 90.2(18) . 4_565
O0CA K2 O42 100(3) . .
O0CA K2 O42 90(3) 4_565 .
O0CA K2 O41 109(3) . .
O0CA K2 O41 157(3) 4_565 .
O0CA K2 O0CA 55(6) 4_565 .
O0CA K2 Li1 21(3) 4_565 4_565
O0CA K2 Li1 67(3) . 4_565
O0CA K2 K2B 67(3) 4_565 .
O0CA K2 K2B 21(3) . .
O81 K2 O41 75(3) . .
O81 K2 O41 75(3) 4_565 4_565
O81 K2 O41 162(3) . 4_565
O81 K2 O41 162(3) 4_565 .
O81 K2 O81 122(6) . 4_565
O81 K2 Li1 22(3) . .
O81 K2 Li1 22(3) 4_565 4_565
O81 K2 Li1 101(3) . 4_565
O81 K2 Li1 101(3) 4_565 .
Li1 K2 O41 176.3(11) . 4_565
Li1 K2 O41 176.3(11) 4_565 .
Li1 K2 O41 93.4(11) . .
Li1 K2 O41 93.4(11) 4_565 4_565
Li1 K2 Li1 83.0(12) 4_565 .
K2B K2 O41 93.4(11) . .
W2 K4 W2 55.86(18) 4_566 9_666
W1 K4 W2 111.0(2) 12_655 9_666
W1 K4 W2 146.2(5) . 9_666
W1 K4 W2 111.0(2) . 4_566
W1 K4 W2 146.2(5) 12_655 4_566
W1 K4 W1 60.6(2) 12_655 .
W1 K4 K3 98.7(5) . 9_666
W1 K4 K3 59.0(2) 12_655 9_666
W1 K4 K3 59.0(2) . .
W1 K4 K3 98.7(5) 12_655 .
O2 K4 W2 137.0(5) . 4_566
O2 K4 W2 137.0(5) . 9_666
O2 K4 W1 30.61(12) . 12_655
O2 K4 W1 30.61(12) . .
O2 K4 K3 81.3(4) . .
O2 K4 K3 81.3(4) . 9_666
O12 K4 W2 77.6(4) 4_566 9_666
O12 K4 W2 77.6(4) 9_666 4_566
O12 K4 W2 21.8(3) 9_666 9_666
O12 K4 W2 21.8(3) 4_566 4_566
O12 K4 W1 143.4(6) 9_666 .
O12 K4 W1 92.0(4) 9_666 12_655
O12 K4 W1 143.4(6) 4_566 12_655
O12 K4 W1 92.0(4) 4_566 .
O12 K4 O2 121.2(5) 9_666 .
O12 K4 O2 121.2(5) 4_566 .
O12 K4 O12 99.2(8) 4_566 9_666
O12 K4 K3 107.1(7) 4_566 9_666
O12 K4 K3 107.1(7) 9_666 .
O12 K4 K3 44.7(5) 9_666 9_666
O12 K4 K3 44.7(4) 4_566 .
O12 K4 O4 73.9(5) 9_666 .
O12 K4 O4 73.9(5) 4_566 .
O3 K4 W2 91.9(4) 12_655 9_666
O3 K4 W2 91.9(4) . 4_566
O3 K4 W2 142.9(6) . 9_666
O3 K4 W2 142.9(6) 12_655 4_566
O3 K4 W1 24.4(4) 12_655 12_655
O3 K4 W1 84.9(5) . 12_655
O3 K4 W1 84.9(5) 12_655 .
O3 K4 W1 24.4(4) . .
O3 K4 O2 54.6(4) 12_655 .
O3 K4 O2 54.6(4) . .
O3 K4 O12 70.9(5) . 4_566
O3 K4 O12 156.1(9) 12_655 4_566
O3 K4 O12 70.9(5) 12_655 9_666
O3 K4 O12 156.1(9) . 9_666
O3 K4 O3 109.2(8) . 12_655
O3 K4 K3 116.0(7) . 9_666
O3 K4 K3 116.0(7) 12_655 .
O3 K4 K3 50.4(5) 12_655 9_666
O3 K4 K3 50.4(5) . .
O3 K4 O4 82.4(6) 12_655 .
O3 K4 O4 82.4(6) . .
K3 K4 W2 93.2(4) 9_666 4_566
K3 K4 W2 55.72(19) 9_666 9_666
K3 K4 W2 93.2(4) . 9_666
K3 K4 W2 55.72(19) . 4_566
K3 K4 K3 82.6(10) 9_666 .
O4 K4 W2 70.2(3) . 4_566
O4 K4 W2 70.2(3) . 9_666
O4 K4 W1 76.0(3) . 12_655
O4 K4 W1 76.0(3) . .
O4 K4 O2 78.4(6) . .
O4 K4 K3 41.3(5) . 9_666
O4 K4 K3 41.3(5) . .
W2 K3 W2 157.1(12) 4_566 .
W2 K3 W1 58.51(14) 4_566 4_566
W2 K3 W1 58.51(14) . .
W2 K3 W1 116.7(4) . 4_566
W2 K3 W1 116.7(4) 4_566 .
W2 K3 K4 101.3(7) . .
W2 K3 K4 62.7(4) 4_566 .
W1 K3 W1 158.7(12) 4_566 .
W1 K3 K4 106.5(7) 4_566 .
W1 K3 K4 58.1(3) . .
O6 K3 W2 31.1(3) . .
O6 K3 W2 31.1(3) 4_566 4_566
O6 K3 W2 136.0(10) . 4_566
O6 K3 W2 136.0(10) 4_566 .
O6 K3 W1 138.2(10) . 4_566
O6 K3 W1 29.1(3) . .
O6 K3 W1 29.1(3) 4_566 4_566
O6 K3 W1 138.2(10) 4_566 .
O6 K3 O6 139.6(16) . 4_566
O6 K3 O3 54.4(5) . .
O6 K3 O3 54.4(5) 4_566 4_566
O6 K3 O3 119.9(8) . 4_566
O6 K3 O3 119.9(8) 4_566 .
O6 K3 K4 73.4(6) . .
O6 K3 K4 80.2(7) 4_566 .
O12 K3 W2 26.1(3) 4_566 4_566
O12 K3 W2 146.4(10) . 4_566
O12 K3 W2 146.4(10) 4_566 .
O12 K3 W2 26.1(3) . .
O12 K3 W1 91.9(4) 4_566 .
O12 K3 W1 84.6(4) . .
O12 K3 W1 84.6(4) 4_566 4_566
O12 K3 W1 91.9(4) . 4_566
O12 K3 O6 56.4(5) 4_566 4_566
O12 K3 O6 116.1(8) . 4_566
O12 K3 O6 116.1(8) 4_566 .
O12 K3 O6 56.4(5) . .
O12 K3 O12 161.1(18) . 4_566
O12 K3 O3 110.4(5) 4_566 4_566
O12 K3 O3 67.1(5) 4_566 .
O12 K3 O3 110.4(5) . .
O12 K3 O3 67.1(5) . 4_566
O12 K3 K4 45.6(5) 4_566 .
O12 K3 K4 118.8(11) . .
O3 K3 W2 84.4(4) . .
O3 K3 W2 84.4(4) 4_566 4_566
O3 K3 W2 92.9(4) . 4_566
O3 K3 W2 92.9(4) 4_566 .
O3 K3 W1 25.9(3) 4_566 4_566
O3 K3 W1 148.7(8) . 4_566
O3 K3 W1 148.7(8) 4_566 .
O3 K3 W1 25.9(3) . .
O3 K3 O3 166.1(17) 4_566 .
O3 K3 K4 43.9(5) . .
O3 K3 K4 124.1(11) 4_566 .
O4 K3 W2 78.6(6) . 4_566
O4 K3 W2 78.6(6) . .
O4 K3 W1 79.3(6) . 4_566
O4 K3 W1 79.3(6) . .
O4 K3 O6 69.8(8) . .
O4 K3 O6 69.8(8) . 4_566
O4 K3 O12 80.5(9) . .
O4 K3 O12 80.5(9) . 4_566
O4 K3 O3 83.0(8) . 4_566
O4 K3 O3 83.0(8) . .
O4 K3 K4 48.7(5) . .
K4 O4 K4 180.0 . 9_666
K3 O4 K4 90.000(2) . 9_666
K3 O4 K4 90.000(1) . .
K3 O4 K4 90.000(1) 9_666 9_666
K3 O4 K4 90.000(1) 9_666 .
K3 O4 K3 180.0 9_666 .
O5 K1 W13 139.2(10) 6_654 11_575
O5 K1 W13 109.1(6) 16_654 11_575
O5 K1 O5 61.7(7) 6_654 16_654
O5 K1 O14 52.6(6) 16_654 6_654
O5 K1 O14 52.6(6) 6_654 6_654
O5 K1 O46 167.2(11) 6_654 13_665
O5 K1 O46 120.1(5) 16_654 13_665
O5 K1 O46 167.2(11) 16_654 7_645
O5 K1 O46 120.1(5) 6_654 7_645
O5 K1 O1 52.3(5) 6_654 6_654
O5 K1 O1 52.3(5) 16_654 6_654
O14 K1 W13 89.1(7) 6_654 11_575
O14 K1 O46 117.0(9) 6_654 13_665
O14 K1 O46 117.0(9) 6_654 7_645
O14 K1 O1 89.6(8) 6_654 6_654
O66 K1 W13 27.5(2) . 11_575
O66 K1 O5 116.9(10) . 6_654
O66 K1 O5 116.9(10) . 16_654
O66 K1 O14 76.7(9) . 6_654
O66 K1 O46 50.4(6) . 7_645
O66 K1 O46 50.4(6) . 13_665
O66 K1 O1 166.3(13) . 6_654
O80 K1 W13 69.0(6) 11_575 11_575
O80 K1 W13 117.9(7) . 11_575
O80 K1 O5 124.7(9) 11_575 6_654
O80 K1 O5 63.9(6) 11_575 16_654
O80 K1 O5 63.9(6) . 6_654
O80 K1 O5 124.7(9) . 16_654
O80 K1 O14 99.5(8) 11_575 6_654
O80 K1 O14 99.5(8) . 6_654
O80 K1 O66 95.4(7) . .
O80 K1 O66 95.4(7) 11_575 .
O80 K1 O80 159.8(17) 11_575 .
O80 K1 O46 61.0(6) 11_575 13_665
O80 K1 O46 115.0(8) 11_575 7_645
O80 K1 O46 61.0(6) . 7_645
O80 K1 O46 115.0(8) . 13_665
O80 K1 O1 86.7(7) 11_575 6_654
O80 K1 O1 86.7(7) . 6_654
O80 K1 O79 62.2(14) 11_575 11_575
O80 K1 O79 98.1(16) 11_575 .
O80 K1 O79 98.1(16) . 11_575
O80 K1 O79 62.2(14) . .
O46 K1 W13 60.6(5) 7_645 11_575
O46 K1 W13 28.5(4) 13_665 11_575
O46 K1 O46 54.9(7) 7_645 13_665
O1 K1 W13 155.15(14) 6_654 11_575
O1 K1 O46 140.0(9) 6_654 7_645
O1 K1 O46 140.0(9) 6_654 13_665
O79 K1 W13 127.2(11) . 11_575
O79 K1 W13 110.2(11) 11_575 11_575
O79 K1 O5 91.1(11) 11_575 16_654
O79 K1 O5 91.1(11) . 6_654
O79 K1 O5 109.7(12) . 16_654
O79 K1 O5 109.7(12) 11_575 6_654
O79 K1 O14 143.4(12) . 6_654
O79 K1 O14 143.4(12) 11_575 6_654
O79 K1 O66 132.9(12) . .
O79 K1 O66 132.9(12) 11_575 .
O79 K1 O46 99.6(12) 11_575 7_645
O79 K1 O46 99.6(12) . 13_665
O79 K1 O46 83.2(11) . 7_645
O79 K1 O46 83.2(11) 11_575 13_665
O79 K1 O1 59.8(10) . 6_654
O79 K1 O1 59.8(10) 11_575 6_654
O79 K1 O79 36(2) . 11_575
O81 Li1 K2 35(4) . .
O84 K2B W15B 23.2(6) . .
O84 K2B Co5 72.4(10) . .
O0CA K2B W15B 154(5) . .
O0CA K2B W15B 126(2) 4_565 .
O0CA K2B O84 152(5) . .
O0CA K2B O84 139(2) 4_565 .
O0CA K2B K2 33(4) . .
O0CA K2B K2 40.1(18) 4_565 .
O0CA K2B Co5 146(2) 4_565 .
O0CA K2B Co5 130(5) . .
K2 K2B W15B 149.2(13) . .
K2 K2B O84 172.4(16) . .
K2 K2B Co5 107.1(9) . .
Co5 K2B W15B 75.5(6) . .
Co4B Co5 K2B 103.2(14) . .
O39 Co5 Co4B 127(2) . .
O39 Co5 K2B 118(2) . .

loop_
_geom_bond_atom_site_label_1
_geom_bond_atom_site_label_2
_geom_bond_distance
_geom_bond_site_symmetry_2
W2 O6 1.926(15) .
W2 O11 1.918(14) .
W2 O12 1.725(15) .
W2 O9 1.889(3) .
W2 Na1 3.72(2) .
W2 O8 2.168(14) .
W2 O13 1.889(15) .
W2 K4 3.994(12) 9_666
W2 K3 3.713(8) .
W4 O23 1.856(15) .
W4 O21 1.949(15) .
W4 O24 1.927(15) .
W4 O22 1.742(15) .
W4 Na1 3.712(15) .
W4 O28 2.169(14) .
W4 O13 1.893(15) .
W8 O23 1.932(15) 12_655
W8 O23 1.932(15) .
W8 O34 1.73(2) .
W8 O35 2.23(2) .
W8 O29 1.902(15) .
W8 O29 1.902(15) 12_655
W1 O6 1.880(15) .
W1 O2 1.923(3) .
W1 O5 1.950(15) .
W1 O3 1.703(16) .
W1 O1 1.930(12) .
W1 O7 2.245(15) .
W1 K4 3.772(11) .
W1 K3 3.809(8) .
W1 K1 4.04(2) 6_655
W3 O11 1.873(15) .
W3 O16 1.932(16) .
W3 O5 1.957(16) .
W3 O15 1.720(15) .
W3 O14 1.919(11) .
W3 O10 2.244(14) .
W3 K1 3.99(3) 6_655
W6 O20 1.955(16) .
W6 O24 1.858(15) .
W6 O30 1.906(16) .
W6 O26 1.913(10) .
W6 O25 1.724(15) .
W6 O27 2.257(13) .
W5 O17 1.925(11) .
W5 O16 1.910(16) .
W5 O19 1.719(16) .
W5 O21 1.881(15) .
W5 O20 1.939(16) .
W5 O18 2.247(13) .
W7 O33 1.956(6) .
W7 O30 1.942(16) .
W7 O31 1.734(16) .
W7 O32 1.906(12) .
W7 O29 1.876(15) .
W7 O1BA 2.262(14) 2_655
W9 O49 2.233(15) .
W9 O47 1.902(11) .
W9 O38 1.685(16) .
W9 O45 1.876(16) .
W9 O46 1.978(18) .
W9 O48 1.900(19) .
W10 O53 1.909(11) .
W10 O51 1.886(17) .
W10 O54 1.928(18) .
W10 O52 1.735(17) .
W10 O50 2.234(15) .
W10 O48 1.975(19) .
W13 O64 1.925(18) .
W13 O66 1.922(11) .
W13 O68 1.862(16) .
W13 O65 1.710(16) .
W13 O67 2.250(15) .
W13 O46 1.891(18) 7_645
W13 K1 3.94(2) .
W11 O56 2.252(15) .
W11 O55 1.880(17) .
W11 O54 1.945(18) .
W11 O57 1.924(12) .
W11 O59 1.894(17) .
W11 O58 1.705(16) .
W12 O64 1.946(17) .
W12 O61 1.915(12) .
W12 O62 2.263(16) .
W12 O63 1.868(17) .
W12 O60 1.687(17) .
W12 O59 1.971(17) .
W15B Na2 3.729(15) .
W15B O55 1.972(17) .
W15B O51 2.012(16) .
W15B O82 2.19(3) .
W15B O84 1.67(3) .
W15B O87 1.96(3) .
W15B O85 1.92(3) .
W15B K2B 3.99(3) .
W16 W14 1.966(3) 7_645
W16 O45 1.974(16) .
W16 O51 1.957(17) .
W16 O76 2.12(3) .
W16 O44 1.72(3) .
W16 O74 1.86(3) .
W14 O68 1.996(16) .
W14 O45 2.006(17) 7_645
W14 Na2 3.677(15) .
W14 O69 2.18(3) .
W14 O70 1.70(3) .
W14 O71 1.88(3) .
W14B O68 1.989(16) .
W14B O63 2.011(17) .
W14B O83 2.14(3) .
W14B O72 1.73(3) .
W14B O87 1.82(3) .
W14B O86 1.93(3) .
W15 O63 2.019(17) .
W15 O55 1.970(16) .
W15 O73 2.18(3) .
W15 O75 1.73(3) .
W15 O71 1.90(3) .
W15 O74 1.91(3) .
Co1 O38 2.06(2) .
Co1 O22 2.042(18) .
Co1 O36 2.14(2) .
Co1 O40 2.15(4) .
Co1 O37 2.23(3) .
Co1 O39 2.05(3) .
P3 O35 1.52(2) 2_655
P3 O35 1.52(2) .
P3 O1BA 1.55(2) 2_655
P3 O1BA 1.55(2) .
O6 K3 3.01(2) .
P5B O62 1.63(3) .
P5B O67 1.65(3) .
P5B O83 1.53(3) .
P5B O83 1.53(3) 11_575
O2 K4 3.15(3) .
P4B O56 1.66(3) .
P4B O50 1.71(3) .
P4B O82 1.55(3) 11_575
P4B O82 1.55(3) .
O5 K1 3.05(3) 6_655
O15 Co3 2.06(3) .
O14 K1 3.05(4) 6_655
O19 Co4A 2.02(3) .
O19 Co4B 1.93(4) .
O12 K4 2.825(18) 9_666
O12 K3 2.779(17) .
O3 K4 2.745(19) .
O3 K3 3.053(19) .
O49 P4 1.63(3) .
O49 P6 1.73(3) 13_665
O66 K1 2.89(3) .
O62 P5 1.71(3) .
O65 Co3 2.12(3) 6_654
O56 P5 1.61(3) .
Na2 Na2 2.85(6) 13_665
Na2 O73 2.65(3) 7_645
Na2 O73 2.65(3) .
Na2 O76 2.69(3) .
Na2 O76 2.69(3) 7_645
Na2 O82 2.61(3) .
Na2 O82 2.61(3) 7_645
Na2 O69 2.63(3) 7_645
Na2 O69 2.63(3) .
Na2 O83 2.69(3) 7_645
Na2 O83 2.69(3) .
Na2 O85 3.00(4) 7_645
O60 Co2B 2.03(3) 4_565
O60 Co2A 2.01(3) 4_565
P4 O50 1.68(3) .
P4 P6 2.15(3) 13_665
P4 O76 1.55(3) 11_575
P4 O76 1.55(3) .
P5 O73 1.51(3) 11_575
P5 O73 1.51(3) .
O35 Na1 2.65(3) .
O80 K1 2.80(3) .
O67 P6 1.67(3) .
P6 O69 1.49(3) 11_575
P6 O69 1.49(3) .
O46 K1 3.31(2) 13_665
O76 O69 1.62(4) 7_645
O44 Co4A 2.36(4) .
O44 Co4B 1.94(5) .
O84 K2B 3.10(4) .
O72 Co2A 1.96(4) .
O75 Co2B 2.03(4) .
O70 Co4A 1.98(4) 7_645
O42 K2 2.07(4) .
O41 K2 3.21(5) .
O1 K1 3.15(3) 6_655
Co4A O43 1.98(8) .
Co4A O2BA 1.32(8) .
Co3 Co3 2.50(4) 4_566
O79 O79 1.77(11) 11_575
O79 K1 2.87(5) .
O85 O86 1.33(5) 7_645
Co2B Co2A 1.05(3) .
Co2B O77 1.67(6) .
Co2A O77 1.71(5) .
O43 O2BA 1.27(10) .
Na1 Na1 2.85(5) 2_655
Na1 O28 2.642(15) .
Na1 O28 2.642(15) 12_655
Na1 O8 2.64(2) .
Na1 O8 2.64(2) 12_655
Co4B O2BA 1.80(9) .
Co4B O6DA 1.63(9) .
Co4B Co5 2.59(6) .
O0CA K2 2.06(8) .
O0CA K2B 1.35(8) .
O81 K2 2.10(8) .
O81 Li1 1.36(9) .
O28 P2 1.533(14) .
P2 O27 1.55(2) .
P2 O18 1.53(2) .
P1 O8 1.532(15) .
P1 O8 1.532(15) 11_565
P1 O7 1.57(2) .
P1 O10 1.57(2) .
K2 Li1 3.06(3) 4_565
K2 Li1 3.06(3) .
K2 K2B 3.06(3) .
K4 K3 3.95(3) 9_666
K4 K3 3.95(3) .
K4 O4 2.968(19) .
K3 O4 2.61(4) .
K2B Co5 3.72(4) .
Co5 O39 1.30(3) .

loop_
_platon_squeeze_void_nr
_platon_squeeze_void_average_x
_platon_squeeze_void_average_y
_platon_squeeze_void_average_z
_platon_squeeze_void_volume
_platon_squeeze_void_count_electrons
_platon_squeeze_void_content
1 0.371 0.138 0.129 5462 1737 ' '
